data_1546043
loop_
_publ_author_name
'Shtukenberg, Alexander G.'
'Zhu, Qiang'
'Carter, Damien J.'
'Vogt, Leslie'
'Hoja, Johannes'
'Schneider, Elia'
'Song, Hongxing'
'Pokroy, Boaz'
'Polishchuk, Iryna'
'Tkatchenko, Alexandre'
'Oganov, Artem R.'
'Rohl, Andrew L.'
'Tuckerman, Mark E.'
'Kahr, Bart'

_publ_section_title
;
 Powder diffraction and crystal structure prediction identify four new
 coumarin polymorphs
;
_journal_name_full 'Chem. Sci.'
_journal_paper_doi 10.1039/C7SC00168A
_journal_year 2017
_chemical_formula_moiety 'C9 H6 O2'
_chemical_formula_sum 'C9 H6 O2'
_chemical_formula_weight 146.15
_chemical_melting_point 338.05
_chemical_name_common coumarin
_chemical_name_systematic 2H-chromene-2-one
_space_group_crystal_system orthorhombic
_space_group_IT_number 19
_symmetry_cell_setting orthorhombic
_symmetry_space_group_name_Hall 'P 2ac 2ab'
_symmetry_space_group_name_H-M 'P 21 21 21'
_audit_update_record
;
2017-04-07 deposited with the CCDC.
2017-05-03 downloaded from the CCDC.
;
_cell_angle_alpha 90
_cell_angle_beta 90
_cell_angle_gamma 90
_cell_formula_units_Z 12
_cell_length_a 24.72245(42)
_cell_length_b 5.994222(90)
_cell_length_c 14.31013(41)
_cell_measurement_temperature 298
_cell_volume 2120.64(8)
_diffrn_ambient_temperature 298
_diffrn_measurement_device_type 'powder diffractometer at ESRF ID22 beamline'
_diffrn_radiation_monochromator 'monochromator at ESRF ID22 beamline'
_diffrn_radiation_probe x-ray
_diffrn_radiation_wavelength 0.39992
_diffrn_source_type synchrotron
_exptl_absorpt_correction_type none
_exptl_crystal_colour white
_exptl_crystal_description powder
_exptl_crystal_F_000 912
_pd_calc_method '   Rietveld Refinement'
_pd_meas_2theta_range_inc 0.002000
_pd_meas_2theta_range_max 33.002000
_pd_meas_2theta_range_min 0.502000
_pd_proc_2theta_range_inc 0.002000
_pd_proc_2theta_range_max 20.00000
_pd_proc_2theta_range_min 1.50000
_pd_proc_ls_pref_orient_corr none
_pd_proc_ls_prof_R_factor 13.35
_pd_proc_ls_prof_wR_expected 7.64
_pd_proc_ls_prof_wR_factor 15.68
_pd_spec_mounting '1.0 mm glass capillary'
_pd_spec_mount_mode transmission
_pd_spec_shape cylinder
_pd_spec_size_equat 1.0
_pd_spec_size_thick 1.0
_refine_ls_extinction_method none
_refine_ls_goodness_of_fit_all 2.054
_refine_ls_matrix_type fullcycle
_refine_ls_number_constraints 0
_refine_ls_number_parameters 30
_refine_ls_number_restraints 0
_refine_ls_R_I_factor 7.83
_refine_ls_weighting_scheme sigma
_cod_data_source_file c7sc00168a2.cif
_cod_data_source_block Coumarin_IV_RT
_cod_original_cell_volume 2120.645(77)
_cod_database_code 1546043

loop_
_symmetry_equiv_pos_as_xyz
'x, y, z '
'-x+1/2, -y, z+1/2 '
'-x, y+1/2, -z+1/2 '
'x+1/2, -y+1/2, -z '

loop_
_atom_site_label
_atom_site_type_symbol
_atom_site_symmetry_multiplicity
_atom_site_fract_x
_atom_site_fract_y
_atom_site_fract_z
_atom_site_occupancy
_atom_site_B_iso_or_equiv
C1 C 4 0.1451647 0.3604229 0.035697 1 1
C2 C 4 0.1574913 0.5054676 0.105454 1 1
C3 C 4 0.1715002 0.1416506 0.029256 1 1
C4 C 4 0.1980336 0.4471537 0.174563 1 1
C5 C 4 0.2242552 0.2369542 0.166465 1 1
C6 C 4 0.2130099 0.5883809 0.249526 1 1
C7 C 4 0.2642863 0.1708494 0.231018 1 1
C8 C 4 0.2524493 0.5223846 0.313272 1 1
C9 C 4 0.278003 0.3139894 0.304026 1 1
O1 O 4 0.2112798 0.09254968 0.096496 1 1
O2 O 4 0.1613243 -0.004519385 -0.028409 1 1
H1 H 4 0.1145679 0.4018802 -0.016293 1 1
H2 H 4 0.1373285 0.6666589 0.110481 1 1
H3 H 4 0.1935603 0.7507303 0.256615 1 1
H4 H 4 0.2835872 0.008326311 0.224092 1 1
H5 H 4 0.2639089 0.634048 0.369923 1 1
H6 H 4 0.3087307 0.2635244 0.354298 1 1
C10 C 4 -1.018432 -0.736388 0.4854907 1 1
C11 C 4 -1.012529 -0.581424 0.5540382 1 1
C12 C 4 -0.9883378 -0.947455 0.4870693 1 1
C13 C 4 -0.9754378 -0.622601 0.6306579 1 1
C14 C 4 -0.9459987 -0.826032 0.630957 1 1
C15 C 4 -0.9667348 -0.470228 0.7047719 1 1
C16 C 4 -0.9089328 -0.874661 0.7030287 1 1
C17 C 4 -0.930289 -0.518961 0.7759288 1 1
C18 C 4 -0.9012324 -0.720963 0.7749238 1 1
O3 O 4 -0.9528138 -0.980911 0.5621407 1 1
O4 O 4 -0.9924732 -1.098397 0.429137 1 1
H7 H 4 -1.045636 -0.707021 0.4268887 1 1
H8 H 4 -1.035088 -0.424892 0.5520593 1 1
H9 H 4 -0.9886197 -0.312332 0.704891 1 1
H10 H 4 -0.8865925 -1.031212 0.7018683 1 1
H11 H 4 -0.9239165 -0.399205 0.8323321 1 1
H12 H 4 -0.8719243 -0.756452 0.8299588 1 1
C19 C 4 0.06065615 0.312313 0.2789225 1 1
C20 C 4 0.07387615 0.457257 0.348246 1 1
C21 C 4 0.08900984 0.098311 0.2687753 1 1
C22 C 4 0.1166705 0.402744 0.413763 1 1
C23 C 4 0.1443667 0.196776 0.4024702 1 1
C24 C 4 0.1325112 0.543256 0.4882831 1 1
C25 C 4 0.1868777 0.135786 0.462882 1 1
C26 C 4 0.1749575 0.484356 0.5471948 1 1
C27 C 4 0.2022423 0.280453 0.5344327 1 1
O5 O 4 0.131005 0.053263 0.332524 1 1
O6 O 4 0.0796184 -0.044452 0.2094679 1 1
H13 H 4 0.02798011 0.349971 0.2304321 1 1
H14 H 4 0.05253305 0.615827 0.3552878 1 1
H15 H 4 0.1109159 0.699596 0.4989545 1 1
H16 H 4 0.2071469 -0.024193 0.4538374 1 1
H17 H 4 0.186933 0.596233 0.6035752 1 1
H18 H 4 0.235452 0.234829 0.580688 1 1

loop_
_geom_angle_atom_site_label_1
_geom_angle_atom_site_label_2
_geom_angle_atom_site_label_3
_geom_angle
C2 C1 C3 121.25
C2 C1 H1 120.76
C3 C1 H1 117.97
C1 C2 C4 120.11
C1 C2 H2 120.89
C4 C2 H2 118.99
C1 C3 O1 117.02
C1 C3 O2 126.04
O1 C3 O2 116.93
C2 C4 C5 118.23
C2 C4 C6 123.58
C5 C4 C6 118.19
C4 C5 C7 121.03
C4 C5 O1 121.05
C7 C5 O1 117.92
C4 C6 C8 120.63
C4 C6 H3 119.27
C8 C6 H3 120.09
C5 C7 C9 119.25
C5 C7 H4 119.93
C9 C7 H4 120.81
C6 C8 C9 120.35
C6 C8 H5 119.69
C9 C8 H5 119.95
C7 C9 C8 120.54
C7 C9 H6 119.59
C8 C9 H6 119.87
C3 O1 C5 122.31
C11 C10 C12 121.58
C11 C10 H7 120.77
C12 C10 H7 117.65
C10 C11 C13 119.82
C10 C11 H8 120.92
C13 C11 H8 119.26
C10 C12 O3 116.91
C10 C12 O4 125.51
O3 C12 O4 117.57
C11 C13 C14 118.19
C11 C13 C15 123.53
C14 C13 C15 118.28
C13 C14 C16 120.85
C13 C14 O3 121.27
C16 C14 O3 117.88
C13 C15 C17 120.75
C13 C15 H9 119.06
C17 C15 H9 120.18
C14 C16 C18 119.47
C14 C16 H10 119.77
C18 C16 H10 120.76
C15 C17 C18 120.25
C15 C17 H11 119.79
C18 C17 H11 119.96
C16 C18 C17 120.41
C16 C18 H12 119.64
C17 C18 H12 119.94
C12 O3 C14 122.23
C20 C19 C21 121.05
C20 C19 H13 120.75
C21 C19 H13 118.18
C19 C20 C22 120.21
C19 C20 H14 120.52
C22 C20 H14 119.26
C19 C21 O5 117.08
C19 C21 O6 125.94
O5 C21 O6 116.98
C20 C22 C23 118.27
C20 C22 C24 123.71
C23 C22 C24 118.02
C22 C23 C25 121.00
C22 C23 O5 121.07
C25 C23 O5 117.93
C22 C24 C26 120.97
C22 C24 H15 118.84
C26 C24 H15 120.19
C23 C25 C27 119.49
C23 C25 H16 119.90
C27 C25 H16 120.61
C24 C26 C27 120.20
C24 C26 H17 119.81
C27 C26 H17 120.00
C25 C27 C26 120.30
C25 C27 H18 119.69
C26 C27 H18 120.01
C21 O5 C23 122.30

loop_
_geom_bond_atom_site_label_1
_geom_bond_atom_site_label_2
_geom_bond_distance
C1 C2 1.3584
C1 C3 1.4670
C1 H1 1.0897
C2 C4 1.4508
C2 H2 1.0896
C3 O1 1.4070
C3 O2 1.2296
C4 C5 1.4217
C4 C6 1.4158
C5 C7 1.4106
C5 O1 1.3619
C6 C8 1.3926
C6 H3 1.0902
C7 C9 1.3938
C7 H4 1.0893
C8 C9 1.4061
C8 H5 1.0888
C9 H6 1.0891
C10 C11 1.3588
C10 C12 1.4679
C10 H7 1.0893
C11 C13 1.4505
C11 H8 1.0919
C12 O3 1.4020
C12 O4 1.2314
C13 C14 1.4201
C13 C15 1.4161
C14 C16 1.4101
C14 O3 1.3638
C15 C17 1.3907
C15 H9 1.0902
C16 C18 1.3941
C16 H10 1.0890
C17 C18 1.4080
C17 H11 1.0916
C18 H12 1.0911
C19 C20 1.3586
C19 C21 1.4690
C19 H13 1.0886
C20 C22 1.4509
C20 H14 1.0918
C21 O5 1.4082
C21 O6 1.2274
C22 C23 1.4210
C22 C24 1.4142
C23 C25 1.4091
C23 O5 1.3605
C24 C26 1.3916
C24 H15 1.0893
C25 C27 1.3945
C25 H16 1.0897
C26 C27 1.4079
C26 H17 1.0901
C27 H18 1.0895
